data_2215180
loop_
_publ_author_name
'Ling-Feng Deng'
'Gui-Quan Guo'
'Di-Chang Zhong'
'Ji-Hua Deng'

_publ_section_title
;(Acetato-\k^2^<i>O</i>,<i>O</i>')(aqua-\k<i>O</i>)[1-(2-pyridylmethylidene-\k<i>N</i>)semicarbazide-\k^2^<i>N</i>^1^,<i>O</i>](thiocyanato-\k<i>S</i>)cadmium(II)
 monohydrate
;
_journal_coeditor_code IM2029
_journal_issue 9
_journal_name_full 'Acta Crystallographica Section E'
_journal_page_first m2434
_journal_page_last m2435
_journal_paper_doi 10.1107/S1600536807041487
_journal_volume 63
_journal_year 2007
_chemical_formula_iupac '[Cd (C2 H3 O2) (N C S) (C7 H8 N4 O) (H2 O)], H2 O'
_chemical_formula_moiety 'C10 H13 Cd N5 O4 S, H2 O'
_chemical_formula_sum 'C10 H15 Cd N5 O5 S'
_chemical_formula_weight 429.73
_chemical_name_systematic
;
(Acetato-\k^2^O,O')(aqua-\kO)[1-(2-pyridylmethylidene-\kN)semicarbazide-\
\k^2^N^1^,O](thiocyanato-\kS)cadmium(II) monohydrate
;
_space_group_IT_number 14
_symmetry_cell_setting monoclinic
_symmetry_space_group_name_Hall '-P 2ybc'
_symmetry_space_group_name_H-M 'P 1 21/c 1'
_atom_sites_solution_hydrogens geom
_atom_sites_solution_primary direct
_atom_sites_solution_secondary difmap
_audit_creation_method SHELXL-97
_cell_angle_alpha 90.00
_cell_angle_beta 99.3400(10)
_cell_angle_gamma 90.00
_cell_formula_units_Z 4
_cell_length_a 14.7670(10)
_cell_length_b 7.7345(7)
_cell_length_c 13.9640(10)
_cell_measurement_temperature 173(2)
_cell_measurement_theta_max 28.36
_cell_measurement_theta_min 2.8
_cell_volume 1573.8(2)
_computing_cell_refinement 'SAINT (Bruker, 2004)'
_computing_data_collection 'SMART (Bruker, 2004)'
_computing_data_reduction 'SAINT (Bruker, 2004)'
_computing_molecular_graphics 'SHELXTL (Sheldrick, 1997b)'
_computing_publication_material 'SHELXTL (Sheldrick, 1997b)'
_computing_structure_refinement 'SHELXL97 (Sheldrick, 1997a)'
_computing_structure_solution 'SHELXS97 (Sheldrick, 1997a)'
_diffrn_ambient_temperature 173(2)
_diffrn_measured_fraction_theta_full 0.993
_diffrn_measured_fraction_theta_max 0.993
_diffrn_measurement_device_type 'Bruker SMART APEXII CCD'
_diffrn_measurement_method \w
_diffrn_radiation_monochromator graphite
_diffrn_radiation_source 'fine-focus sealed tube'
_diffrn_radiation_type MoK\a
_diffrn_radiation_wavelength 0.71073
_diffrn_reflns_av_R_equivalents 0.0716
_diffrn_reflns_av_sigmaI/netI 0.0587
_diffrn_reflns_limit_h_max 19
_diffrn_reflns_limit_h_min -19
_diffrn_reflns_limit_k_max 10
_diffrn_reflns_limit_k_min -9
_diffrn_reflns_limit_l_max 18
_diffrn_reflns_limit_l_min -18
_diffrn_reflns_number 14208
_diffrn_reflns_theta_full 28.36
_diffrn_reflns_theta_max 28.36
_diffrn_reflns_theta_min 2.80
_exptl_absorpt_coefficient_mu 1.550
_exptl_absorpt_correction_T_max 0.718
_exptl_absorpt_correction_T_min 0.601
_exptl_absorpt_correction_type multi-scan
_exptl_absorpt_process_details '(SADABS; Sheldrick, 1996)'
_exptl_crystal_colour colourless
_exptl_crystal_density_diffrn 1.814
_exptl_crystal_density_method 'not measured'
_exptl_crystal_description block
_exptl_crystal_F_000 856
_exptl_crystal_size_max 0.35
_exptl_crystal_size_mid 0.28
_exptl_crystal_size_min 0.22
_refine_diff_density_max 0.479
_refine_diff_density_min -0.632
_refine_ls_extinction_method none
_refine_ls_goodness_of_fit_ref 0.930
_refine_ls_hydrogen_treatment constr
_refine_ls_matrix_type full
_refine_ls_number_parameters 199
_refine_ls_number_reflns 3919
_refine_ls_number_restraints 0
_refine_ls_restrained_S_all 0.930
_refine_ls_R_factor_all 0.0447
_refine_ls_R_factor_gt 0.0280
_refine_ls_shift/su_max 0.001
_refine_ls_shift/su_mean 0.000
_refine_ls_structure_factor_coef Fsqd
_refine_ls_weighting_details 'calc w=1/[\s^2^(Fo^2^)+(0.0183P)^2^] where P=(Fo^2^+2Fc^2^)/3'
_refine_ls_weighting_scheme calc
_refine_ls_wR_factor_gt 0.0522
_refine_ls_wR_factor_ref 0.0563
_reflns_number_gt 2921
_reflns_number_total 3919
_reflns_threshold_expression I>2\s(I)
_cod_data_source_file im2029.cif
_cod_data_source_block I
_cod_original_cell_volume 1573.7(3)
_cod_original_sg_symbol_H-M 'P 21/c'
_cod_database_code 2215180
_cod_database_fobs_code 2215180

loop_
_symmetry_equiv_pos_as_xyz
'x, y, z'
'-x, -y, -z'
'-x, y+1/2, -z+1/2'
'x, -y-1/2, z-1/2'

loop_
_atom_site_type_symbol
_atom_site_label
_atom_site_fract_x
_atom_site_fract_y
_atom_site_fract_z
_atom_site_U_iso_or_equiv
_atom_site_adp_type
_atom_site_calc_flag
_atom_site_refinement_flags
_atom_site_occupancy
Cd Cd1 0.688818(11) 0.12412(2) 0.472629(12) 0.02909(6) Uani d . 1
S S1 0.72697(6) 0.26945(11) 0.30933(5) 0.0539(2) Uani d . 1
O O1 0.59934(11) 0.3712(2) 0.50308(13) 0.0371(4) Uani d . 1
N N1 0.83695(13) 0.0190(3) 0.54372(14) 0.0336(5) Uani d . 1
O O3 0.54727(11) -0.0111(2) 0.39860(11) 0.0369(4) Uani d . 1
O O1W 0.63610(11) 0.0075(2) 0.61140(11) 0.0330(4) Uani d . 1
O O2 0.67697(12) -0.1351(2) 0.38194(14) 0.0451(5) Uani d . 1
C C8 0.59050(17) -0.1326(3) 0.36624(17) 0.0331(5) Uani d . 1
N N3 0.73204(13) 0.4873(3) 0.58458(14) 0.0341(5) Uani d . 1
H H3A 0.7617 0.5745 0.6121 0.041 Uiso calc R 1
N N2 0.77331(13) 0.3339(3) 0.57216(14) 0.0303(5) Uani d . 1
N N4 0.59726(15) 0.6374(3) 0.56943(16) 0.0416(5) Uani d . 1
H H4A 0.5394 0.6496 0.5494 0.050 Uiso calc R 1
H H4B 0.6278 0.7186 0.6021 0.050 Uiso calc R 1
C C7 0.63933(17) 0.4936(3) 0.54996(17) 0.0313(5) Uani d . 1
C C6 0.85542(17) 0.3042(3) 0.61182(18) 0.0359(6) Uani d . 1
H H6 0.8905 0.3889 0.6477 0.043 Uiso calc R 1
C C1 0.86846(18) -0.1400(4) 0.5326(2) 0.0422(7) Uani d . 1
H H1 0.8304 -0.2183 0.4948 0.051 Uiso calc R 1
C C5 0.89292(16) 0.1320(3) 0.59916(17) 0.0347(6) Uani d . 1
N N5 0.8725(2) 0.5003(4) 0.3657(2) 0.0673(8) Uani d . 1
C C9 0.5393(2) -0.2757(4) 0.3088(2) 0.0486(7) Uani d . 1
C C2 0.95532(19) -0.1941(4) 0.5746(2) 0.0495(8) Uani d . 1
H H2 0.9748 -0.3064 0.5657 0.059 Uiso calc R 1
C C4 0.98095(18) 0.0857(4) 0.6424(2) 0.0468(7) Uani d . 1
H H4 1.0185 0.1654 0.6797 0.056 Uiso calc R 1
C C10 0.8116(2) 0.4066(4) 0.3455(2) 0.0478(7) Uani d . 1
C C3 1.0120(2) -0.0781(4) 0.6296(2) 0.0521(8) Uani d . 1
H H3 1.0709 -0.1105 0.6580 0.062 Uiso calc R 1
O O2W 0.79164(14) 0.6935(3) 0.74484(15) 0.0604(6) Uani d . 1
H H9C 0.4875 -0.3189 0.3348 0.091 Uiso d . 1
H H9B 0.5195 -0.2523 0.2396 0.091 Uiso d . 1
H H9A 0.5857 -0.3653 0.3135 0.091 Uiso d . 1
H H2B 0.7535 0.6609 0.7848 0.091 Uiso d . 1
H H1B 0.5745 0.0123 0.6070 0.091 Uiso d . 1
H H1A 0.6617 0.0540 0.6679 0.091 Uiso d . 1
H H2A 0.8207 0.7926 0.7617 0.091 Uiso d . 1

loop_
_atom_site_aniso_label
_atom_site_aniso_U_11
_atom_site_aniso_U_22
_atom_site_aniso_U_33
_atom_site_aniso_U_12
_atom_site_aniso_U_13
_atom_site_aniso_U_23
Cd1 0.02724(9) 0.02820(10) 0.03121(10) 0.00117(8) 0.00290(6) -0.00288(8)
S1 0.0649(5) 0.0621(5) 0.0335(4) -0.0032(4) 0.0041(3) 0.0104(4)
O1 0.0324(9) 0.0285(9) 0.0484(11) 0.0034(8) 0.0007(8) -0.0104(9)
N1 0.0293(11) 0.0400(13) 0.0316(12) 0.0045(10) 0.0054(9) 0.0037(10)
O3 0.0344(10) 0.0398(11) 0.0361(10) -0.0003(8) 0.0043(8) -0.0082(8)
O1W 0.0320(9) 0.0350(10) 0.0318(9) -0.0012(8) 0.0047(7) -0.0025(8)
O2 0.0356(10) 0.0459(12) 0.0537(12) -0.0028(9) 0.0068(8) -0.0107(10)
C8 0.0378(13) 0.0347(14) 0.0269(12) -0.0052(12) 0.0058(10) 0.0005(12)
N3 0.0334(11) 0.0265(12) 0.0410(13) -0.0023(9) 0.0020(9) -0.0086(9)
N2 0.0315(11) 0.0307(12) 0.0292(11) 0.0011(9) 0.0065(9) -0.0010(9)
N4 0.0398(12) 0.0303(12) 0.0532(14) 0.0053(10) 0.0030(10) -0.0113(11)
C7 0.0357(13) 0.0293(14) 0.0291(13) 0.0011(11) 0.0056(10) 0.0021(11)
C6 0.0330(13) 0.0428(16) 0.0304(14) -0.0021(12) 0.0007(11) -0.0068(12)
C1 0.0393(14) 0.0395(17) 0.0490(17) 0.0081(13) 0.0108(12) 0.0035(13)
C5 0.0289(12) 0.0450(16) 0.0304(13) 0.0022(12) 0.0054(10) 0.0037(12)
N5 0.0597(17) 0.0463(17) 0.096(2) 0.0005(15) 0.0134(16) 0.0116(16)
C9 0.0502(17) 0.0477(18) 0.0483(18) -0.0103(15) 0.0092(14) -0.0194(14)
C2 0.0474(17) 0.0512(18) 0.0519(18) 0.0213(15) 0.0141(15) 0.0142(15)
C4 0.0337(14) 0.067(2) 0.0368(16) 0.0091(14) -0.0014(12) 0.0015(14)
C10 0.0564(19) 0.0404(18) 0.0489(18) 0.0171(15) 0.0150(15) 0.0139(14)
C3 0.0358(15) 0.074(2) 0.0447(17) 0.0203(15) 0.0013(13) 0.0126(16)
O2W 0.0694(14) 0.0664(15) 0.0482(12) -0.0270(12) 0.0179(11) -0.0203(11)

loop_
_atom_type_symbol
_atom_type_description
_atom_type_scat_dispersion_real
_atom_type_scat_dispersion_imag
_atom_type_scat_source
C C 0.0033 0.0016 'International Tables Vol C Tables 4.2.6.8 and 6.1.1.4'
H H 0.0000 0.0000 'International Tables Vol C Tables 4.2.6.8 and 6.1.1.4'
N N 0.0061 0.0033 'International Tables Vol C Tables 4.2.6.8 and 6.1.1.4'
O O 0.0106 0.0060 'International Tables Vol C Tables 4.2.6.8 and 6.1.1.4'
S S 0.1246 0.1234 'International Tables Vol C Tables 4.2.6.8 and 6.1.1.4'
Cd Cd -0.8075 1.2024 'International Tables Vol C Tables 4.2.6.8 and 6.1.1.4'

loop_
_geom_angle_atom_site_label_1
_geom_angle_atom_site_label_2
_geom_angle_atom_site_label_3
_geom_angle
N2 Cd1 O2 152.38(7)
N2 Cd1 O1W 89.57(6)
O2 Cd1 O1W 96.27(6)
N2 Cd1 N1 68.20(7)
O2 Cd1 N1 85.24(7)
O1W Cd1 N1 86.06(6)
N2 Cd1 O1 66.52(6)
O2 Cd1 O1 140.86(6)
O1W Cd1 O1 83.98(6)
N1 Cd1 O1 133.60(7)
N2 Cd1 O3 152.75(6)
O2 Cd1 O3 54.50(6)
O1W Cd1 O3 79.02(5)
N1 Cd1 O3 134.41(7)
O1 Cd1 O3 87.56(6)
N2 Cd1 S1 92.79(5)
O2 Cd1 S1 84.69(5)
O1W Cd1 S1 172.92(4)
N1 Cd1 S1 101.01(5)
O1 Cd1 S1 90.84(5)
O3 Cd1 S1 95.98(4)
N2 Cd1 C8 176.58(7)
O2 Cd1 C8 27.22(7)
O1W Cd1 C8 87.27(6)
N1 Cd1 C8 110.22(8)
O1 Cd1 C8 114.40(7)
O3 Cd1 C8 27.28(6)
S1 Cd1 C8 90.50(5)
C10 S1 Cd1 105.18(10)
C7 O1 Cd1 118.10(15)
C1 N1 C5 118.0(2)
C1 N1 Cd1 125.32(18)
C5 N1 Cd1 116.69(16)
C8 O3 Cd1 91.31(14)
Cd1 O1W H1B 112.9
Cd1 O1W H1A 114.8
H1B O1W H1A 108.8
C8 O2 Cd1 93.72(15)
O2 C8 O3 120.5(2)
O2 C8 C9 119.4(2)
O3 C8 C9 120.1(2)
O2 C8 Cd1 59.06(13)
O3 C8 Cd1 61.41(12)
C9 C8 Cd1 178.4(2)
N2 N3 C7 115.3(2)
N2 N3 H3A 122.4
C7 N3 H3A 122.4
C6 N2 N3 121.3(2)
C6 N2 Cd1 120.63(17)
N3 N2 Cd1 118.12(14)
C7 N4 H4A 120.0
C7 N4 H4B 120.0
H4A N4 H4B 120.0
O1 C7 N4 123.3(2)
O1 C7 N3 121.2(2)
N4 C7 N3 115.5(2)
N2 C6 C5 117.7(2)
N2 C6 H6 121.1
C5 C6 H6 121.1
N1 C1 C2 123.1(3)
N1 C1 H1 118.5
C2 C1 H1 118.5
N1 C5 C4 121.5(3)
N1 C5 C6 116.6(2)
C4 C5 C6 121.9(3)
C8 C9 H9C 114.8
C8 C9 H9B 115.8
H9C C9 H9B 108.0
C8 C9 H9A 101.7
H9C C9 H9A 108.9
H9B C9 H9A 107.1
C3 C2 C1 118.5(3)
C3 C2 H2 120.7
C1 C2 H2 120.7
C3 C4 C5 119.5(3)
C3 C4 H4 120.3
C5 C4 H4 120.3
N5 C10 S1 176.0(3)
C4 C3 C2 119.4(3)
C4 C3 H3 120.3
C2 C3 H3 120.3
H2B O2W H2A 113.8

loop_
_geom_bond_atom_site_label_1
_geom_bond_atom_site_label_2
_geom_bond_distance
Cd1 N2 2.357(2)
Cd1 O2 2.3629(18)
Cd1 O1W 2.3800(15)
Cd1 N1 2.393(2)
Cd1 O1 2.4000(16)
Cd1 O3 2.4146(16)
Cd1 S1 2.6829(8)
Cd1 C8 2.749(3)
S1 C10 1.655(4)
O1 C7 1.244(3)
N1 C1 1.332(3)
N1 C5 1.356(3)
O3 C8 1.260(3)
O1W H1B 0.9021
O1W H1A 0.8926
O2 C8 1.260(3)
C8 C9 1.497(4)
N3 N2 1.358(3)
N3 C7 1.377(3)
N3 H3A 0.8600
N2 C6 1.269(3)
N4 C7 1.323(3)
N4 H4A 0.8600
N4 H4B 0.8600
C6 C5 1.464(4)
C6 H6 0.9300
C1 C2 1.386(4)
C1 H1 0.9300
C5 C4 1.388(4)
N5 C10 1.154(4)
C9 H9C 0.9582
C9 H9B 0.9803
C9 H9A 0.9695
C2 C3 1.374(4)
C2 H2 0.9300
C4 C3 1.369(4)
C4 H4 0.9300
C3 H3 0.9300
O2W H2B 0.8910
O2W H2A 0.8910

loop_
_geom_hbond_atom_site_label_D
_geom_hbond_atom_site_label_H
_geom_hbond_atom_site_label_A
_geom_hbond_site_symmetry_A
_geom_hbond_distance_DH
_geom_hbond_distance_HA
_geom_hbond_distance_DA
_geom_hbond_angle_DHA
_geom_hbond_publ_flag
O1W H1A S1 4_566 0.89 2.46 3.348(2) 170 y
O1W H1B O3 2_656 0.90 1.79 2.689(2) 177 y
O2W H2A N5 4_576 0.89 2.21 3.038(4) 154 y
O2W H2B O2 4_566 0.89 1.91 2.791(3) 169 y
N3 H3A O2W . 0.86 2.05 2.773(3) 141 y
N4 H4A O1 2_666 0.86 2.07 2.916(3) 169 y
N4 H4B O1W 1_565 0.86 2.24 2.959(3) 141 y
